data_1529486
loop_
_publ_author_name
'N.V. Volkov'
'L.A. Solovyov'
'E.V. Eremin'
'K.A. Sablina'
'S.V. Misjul'
'M.S. Molokeev'
'A.I. Zaitsev'
'M.V. Gorev'
'A.F. Bovina'
'N.V. Mihashenok'

_publ_section_title
;
 Temperature-dependent features of Pb3Mn7O15 crystal structure
;
_journal_issue 4
_journal_name_full 'Physica B: Condensed Matter'
_journal_page_first 689
_journal_page_last 693
_journal_paper_doi 10.1016/j.physb.2011.11.058
_journal_volume 407
_journal_year 2012
_chemical_formula_sum 'Mn7 O15 Pb3'
_chemical_formula_weight 1246.15
_space_group_IT_number 193
_symmetry_space_group_name_Hall '-P 6c 2'
_symmetry_space_group_name_H-M 'P 63/m c m'
_atom_type_scat_source
;
X-Ray Form Factor, C Attenuation and Scattering Tables (version 2.1).
NIST, Gaithersburg, MD.
;
_cell_angle_alpha 90.000000
_cell_angle_beta 90.000000
_cell_angle_gamma 120.000000
_cell_formula_units_Z 4
_cell_length_a 10.033674(48)
_cell_length_b 10.033674(48)
_cell_length_c 13.62879(10)
_cell_measurement_temperature 573
_cell_volume 1188.250(12)
_computing_structure_refinement DDM
_diffrn_ambient_temperature 573
_diffrn_measurement_device_type
;
PANalytical XPert PRO
;
_diffrn_radiation_monochromator graphite
_diffrn_radiation_probe x-ray
_exptl_crystal_density_diffrn 6.9683
_pd_meas_2theta_range_inc 0.0130
_pd_meas_2theta_range_max 109.9910
_pd_meas_2theta_range_min 9.0070
_pd_meas_scan_method step
_pd_proc_ls_prof_wR_expected 0.04872
_pd_proc_ls_prof_wR_factor 0.09260
_pd_spec_mount_mode reflection
_refine_ls_goodness_of_fit_all 1.90068
_refine_ls_matrix_type full
_refine_ls_number_parameters 35
_refine_ls_number_restraints 0
_refine_ls_R_factor_all 0.02936
_refine_ls_R_I_factor 0.02965
_refine_ls_shift/su_max 0.00847
_cod_data_source_file Pb3Mn7O15_573K.cif
_cod_data_source_block a
_cod_original_cell_volume 1188.249(14)
_cod_original_sg_symbol_Hall '-P 6C 2             '
_cod_original_sg_symbol_H-M 'P 63/mcm            '
_cod_original_formula_sum 'Mn7 O15 Pb3 '
_cod_database_code 1529486

loop_
_symmetry_equiv_pos_site_id
_symmetry_equiv_pos_as_xyz
1 'x, y, z'
2 '-x, -y, 1/2+z'
3 '-y, -x, -z'
4 'y, x, 1/2-z'
5 'x-y, -y, 1/2-z'
6 '-x+y, y, -z'
7 'x, x-y, -z'
8 '-x, -x+y, 1/2-z'
9 '-y, x-y, z'
10 'y, -x+y, 1/2+z'
11 'x-y, x, 1/2+z'
12 '-x+y, -x, z'
13 '-x, -y, -z'
14 'x, y, 1/2-z'
15 'y, x, z'
16 '-y, -x, 1/2+z'
17 '-x+y, y, 1/2+z'
18 'x-y, -y, z'
19 '-x, -x+y, z'
20 'x, x-y, 1/2+z'
21 'y, -x+y, -z'
22 '-y, x-y, 1/2-z'
23 '-x+y, -x, 1/2-z'
24 'x-y, x, -z'

loop_
_atom_site_label
_atom_site_type_symbol
_atom_site_fract_x
_atom_site_fract_y
_atom_site_fract_z
_atom_site_U_iso_or_equiv
_atom_site_occupancy
_atom_site_adp_type
Pb1 Pb 0.61238(17) 0.61238(17) 0.75000 0.0427 1.0000 Uani
Pb2 Pb 0.26424(16) 0.26424(16) 0.75000 0.0426 1.0000 Uani
Mn1 Mn 0.83107(20) 0.16893(20) 0.50000 0.0283 1.0000 Uani
Mn2 Mn 0.33333 0.66667 0.14739(26) 0.0246 1.0000 Uani
Mn3 Mn 0.50000 0.50000 0.50000 0.0284 1.0000 Uani
Mn4 Mn 0.00000 0.00000 0.00000 0.0344 1.0000 Uani
O1 O 0.4918(9) 0.3288(10) 0.0806(5) 0.0461(36) 1.0000 Uiso
O2 O 0.5290(14) 0.1794(12) 0.25000 0.0322(41) 1.0000 Uiso
O3 O 0.1579(10) 0.1579(10) 0.0791(7) 0.0517(45) 1.0000 Uiso
O4 O 0.6648(12) 0.6648(12) 0.0730(10) 0.036(5) 1.0000 Uiso

loop_
_atom_site_aniso_label
_atom_site_aniso_U_11
_atom_site_aniso_U_22
_atom_site_aniso_U_33
_atom_site_aniso_U_12
_atom_site_aniso_U_13
_atom_site_aniso_U_23
Pb1 0.0336(16) 0.0336(16) 0.0599(21) 0.0162(12) 0.0000 0.0000
Pb2 0.0341(17) 0.0341(17) 0.0587(21) 0.0163(14) 0.0000 0.0000
Mn1 0.0261(23) 0.0261(23) 0.0378(28) 0.0167(27) -0.0047(25) -0.0047(25)
Mn2 0.0218(34) 0.0218(34) 0.0300(34) 0.0109(17) 0.0000 0.0000
Mn3 0.0222(30) 0.0222(30) 0.0387(40) 0.0096(37) -0.0092(29) -0.0092(29)
Mn4 0.025(6) 0.025(6) 0.053(8) 0.0124(30) 0.0000 0.0000

loop_
_atom_type_symbol
_atom_type_scat_dispersion_real
_atom_type_scat_dispersion_imag
Pb -4.30562 8.42829
Mn -0.61870 2.79550
O 0.04556 0.03205

loop_
_diffrn_radiation_wavelength
_diffrn_radiation_wavelength_wt
1.5406 1.0000
1.5444 0.5200

loop_
_geom_angle_atom_site_label_1
_geom_angle_atom_site_label_2
_geom_angle_atom_site_label_3
_geom_angle
_geom_angle_site_symmetry_1
_geom_angle_site_symmetry_3
O1 Pb1 O1 170.41(30) 2_665 3_666
O1 Pb1 O1 116.30(45) 2_665 13_666
O1 Pb1 O1 62.80(46) 2_665 16_665
O1 Pb1 O2 106.61(23) 2_665 7_556
O1 Pb1 O2 65.78(19) 2_665 11_555
O2 Pb1 O2 83.8(5) 7_556 11_555
O2 Pb2 O2 83.1(7) 7_556 11_555
O2 Pb2 O4 77.77(22) 7_556 2_665
O4 Pb2 O4 147.1(6) 2_665 3_666
O1 Mn1 O1 91.7(6) 17_655 22_655
O1 Mn1 O3 174.66(43) 17_655 8_655
O1 Mn1 O3 93.60(40) 17_655 11_655
O1 Mn1 O4 85.80(49) 17_655 5_665
O1 Mn1 O4 95.14(43) 17_655 10_555
O3 Mn1 O3 81.1(6) 8_655 11_655
O3 Mn1 O4 93.18(42) 8_655 5_665
O3 Mn1 O4 85.79(35) 8_655 10_555
O4 Mn1 O4 178.6(7) 5_665 10_555
O1 Mn2 O1 100.11(32) 15_555 18_565
O1 Mn2 O2 92.40(44) 15_555 4_555
O1 Mn2 O2 163.78(36) 15_555 5_565
O1 Mn2 O2 87.70(45) 15_555 8_665
O2 Mn2 O2 77.72(30) 4_555 5_565
O1 Mn3 O1 90.2(5) 2_665 4_555
O1 Mn3 O1 89.8(5) 2_665 16_665
O1 Mn3 O4 95.86(34) 2_665 2_665
O1 Mn3 O4 84.14(34) 2_665 4_555
O3 Mn4 O3 88.56(39) . 6_555
O3 Mn4 O3 91.44(39) . 9_555

loop_
_geom_bond_atom_site_label_1
_geom_bond_atom_site_label_2
_geom_bond_distance
_geom_bond_site_symmetry_2
Pb1 O1 2.718(9) 2_665
Pb1 O2 2.333(16) 7_556
Pb2 O2 2.349(11) 7_556
Pb2 O4 2.515(13) 2_665
Mn1 O1 1.920(8) 17_655
Mn1 O3 2.058(7) 8_655
Mn1 O4 1.954(9) 5_665
Mn2 O1 1.957(10) 15_555
Mn2 O2 2.029(7) 4_555
Mn3 O1 2.006(10) 2_665
Mn3 O4 1.930(13) 2_665
Mn4 O3 1.916(10) .
